data_7246056
loop_
_publ_author_name
'Satyanarayana, Appanapalli N. V.'
'Mukherjee, Nilanjana'
'Chatterjee, Tanmay'

_publ_section_title
;
 100% atom-economical and highly regio- and stereoselective
 iodosulfenylation of alkynes: a reagentless and sustainable approach to
 access (E)-\b-iodoalkenyl sulfides and (Z)-tamoxifen
;
_journal_issue 2
_journal_name_full 'Green Chemistry'
_journal_page_first 779
_journal_page_last 788
_journal_paper_doi 10.1039/D2GC04101D
_journal_volume 25
_journal_year 2023
_chemical_formula_moiety 'C21 H14 I N S2'
_chemical_formula_sum 'C21 H14 I N S2'
_chemical_formula_weight 471.35
_space_group_crystal_system monoclinic
_space_group_IT_number 15
_space_group_name_Hall '-I 2ya'
_space_group_name_H-M_alt 'I 1 2/a 1'
_atom_sites_solution_hydrogens mixed
_atom_sites_solution_primary dual
_audit_creation_date 2022-12-06
_audit_creation_method
;
Olex2 1.5-alpha
(compiled 2022.03.08 svn.r54f81f84 for OlexSys, GUI svn.r6487)
;
_audit_update_record
;
2022-12-06 deposited with the CCDC.	2022-12-26 downloaded from the CCDC.
;
_cell_angle_alpha 90
_cell_angle_beta 91.270(2)
_cell_angle_gamma 90
_cell_formula_units_Z 8
_cell_length_a 17.9022(3)
_cell_length_b 6.05370(10)
_cell_length_c 34.1626(6)
_cell_measurement_reflns_used 8441
_cell_measurement_temperature 220
_cell_measurement_theta_max 79.5250
_cell_measurement_theta_min 5.1930
_cell_volume 3701.45(11)
_computing_cell_refinement 'CrysAlisPro 1.171.39.20a (Rigaku OD, 2015)'
_computing_data_collection 'CrysAlisPro 1.171.39.20a (Rigaku OD, 2015)'
_computing_data_reduction 'CrysAlisPro 1.171.39.20a (Rigaku OD, 2015)'
_computing_molecular_graphics 'Olex2 1.5-alpha (Dolomanov et al., 2009)'
_computing_publication_material 'Olex2 1.5-alpha (Dolomanov et al., 2009)'
_computing_structure_refinement 'SHELXL 2018/3 (Sheldrick, 2015)'
_computing_structure_solution 'SHELXT 2018/2 (Sheldrick, 2018)'
_diffrn_ambient_temperature 220
_diffrn_detector 'CCD plate'
_diffrn_measured_fraction_theta_full 1.000
_diffrn_measured_fraction_theta_max 1.000
_diffrn_measurement_details
;
List of Runs (angles in degrees, time in seconds):

  # Type    Start    End  Width  t~exp~   \w     \q     \k     \f   Frames
#--------------------------------------------------------------------------
  1  \w    -18.00  48.00   0.50    0.91    --    0.00  37.00-150.00  132
  2  \w    -63.00  14.00   0.50    0.91    --    0.00 -37.00 -30.00  154
  3  \w    -28.00   5.00   0.50    0.91    --    0.00 -37.00 -90.00   66
  4  \w     51.00  85.00   0.50    0.91    --    0.00  37.00-150.00   68
  5  \w     84.00 110.00   0.50    7.24    --  107.20 -82.00 -60.00   52
  6  \w    172.00 197.00   0.50    7.24    --  107.20  61.00 150.00   50
  7  \w     89.00 168.00   0.50    7.24    --  107.20  61.00 150.00  158
  8  \w    102.00 140.00   0.50    7.24    --  107.20 -82.00  30.00   76
  9  \w     80.00 153.00   0.50    7.24    --  107.20  82.00 120.00  146
 10  \w    132.00 188.00   0.50    7.24    --  107.20  45.00-150.00  112
 11  \w     45.00 136.00   0.50    7.24    --  107.20 -82.00   0.00  182
 12  \w     91.00 196.00   0.50    7.24    --  107.20  30.00-120.00  210
 13  \w     18.00 132.00   0.50    7.24    --  107.20 -61.00   0.00  228
;
_diffrn_measurement_device 'four-circle diffractometer'
_diffrn_measurement_device_type 'XtaLAB Pro: Kappa dual home/near'
_diffrn_measurement_method '\w scans'
_diffrn_orient_matrix_type 'CrysAlisPro convention (1999,Acta A55,543-557)'
_diffrn_orient_matrix_UB_11 0.0008365000
_diffrn_orient_matrix_UB_12 0.0837280000
_diffrn_orient_matrix_UB_13 0.0425755000
_diffrn_orient_matrix_UB_21 -0.0148216000
_diffrn_orient_matrix_UB_22 0.2369068000
_diffrn_orient_matrix_UB_23 -0.0147363000
_diffrn_orient_matrix_UB_31 -0.0847795000
_diffrn_orient_matrix_UB_32 -0.0406606000
_diffrn_orient_matrix_UB_33 0.0020188000
_diffrn_radiation_monochromator graphite
_diffrn_radiation_probe x-ray
_diffrn_radiation_type 'Cu K\a'
_diffrn_radiation_wavelength 1.54184
_diffrn_reflns_av_R_equivalents 0.0277
_diffrn_reflns_av_unetI/netI 0.0297
_diffrn_reflns_Laue_measured_fraction_full 1.000
_diffrn_reflns_Laue_measured_fraction_max 1.000
_diffrn_reflns_limit_h_max 18
_diffrn_reflns_limit_h_min -21
_diffrn_reflns_limit_k_max 7
_diffrn_reflns_limit_k_min -4
_diffrn_reflns_limit_l_max 41
_diffrn_reflns_limit_l_min -31
_diffrn_reflns_number 9498
_diffrn_reflns_point_group_measured_fraction_full 1.000
_diffrn_reflns_point_group_measured_fraction_max 1.000
_diffrn_reflns_theta_full 67.684
_diffrn_reflns_theta_max 68.210
_diffrn_reflns_theta_min 4.942
_diffrn_source 'fine-focus sealed X-ray tube'
_diffrn_source_type 'Enhance (Cu) X-ray Source'
_exptl_absorpt_coefficient_mu 15.715
_exptl_absorpt_correction_T_max 1.00000
_exptl_absorpt_correction_T_min 0.64344
_exptl_absorpt_correction_type multi-scan
_exptl_absorpt_process_details
;
CrysAlisPro 1.171.39.20a (Rigaku Oxford Diffraction, 2015)
Empirical absorption correction using spherical harmonics,
 implemented in SCALE3 ABSPACK scaling algorithm.
;
_exptl_crystal_colour colourless
_exptl_crystal_colour_primary colourless
_exptl_crystal_density_diffrn 1.692
_exptl_crystal_description block
_exptl_crystal_F_000 1856
_exptl_crystal_size_max 0.3
_exptl_crystal_size_mid 0.2
_exptl_crystal_size_min 0.1
_refine_diff_density_max 1.110
_refine_diff_density_min -0.997
_refine_diff_density_rms 0.116
_refine_ls_extinction_coef 0.000036(10)
_refine_ls_extinction_expression Fc^*^=kFc[1+0.001xFc^2^\l^3^/sin(2\q)]^-1/4^
_refine_ls_extinction_method 'SHELXL-2018/3 (Sheldrick 2018)'
_refine_ls_goodness_of_fit_ref 1.182
_refine_ls_hydrogen_treatment mixed
_refine_ls_matrix_type full
_refine_ls_number_parameters 249
_refine_ls_number_reflns 3395
_refine_ls_number_restraints 227
_refine_ls_restrained_S_all 1.199
_refine_ls_R_factor_all 0.0451
_refine_ls_R_factor_gt 0.0449
_refine_ls_shift/su_max 0.001
_refine_ls_shift/su_mean 0.000
_refine_ls_structure_factor_coef Fsqd
_refine_ls_weighting_details 'w=1/[\s^2^(Fo^2^)+58.3810P] where P=(Fo^2^+2Fc^2^)/3'
_refine_ls_weighting_scheme calc
_refine_ls_wR_factor_gt 0.1001
_refine_ls_wR_factor_ref 0.1002
_reflns_Friedel_coverage 0.000
_reflns_number_gt 3373
_reflns_number_total 3395
_reflns_threshold_expression 'I > 2\s(I)'
_cod_data_source_file d2gc04101d2.cif
_cod_data_source_block exp_903_anvsn-84
_cod_depositor_comments 'Adding full bibliography for 7246055--7246056.cif.'
_cod_database_code 7246056
_shelx_shelxl_version_number 2018/3
_publ_section_exptl
;
Any special experimental details
;
_shelx_space_group_comment
;
The symmetry employed for this shelxl refinement is uniquely defined
by the following loop, which should always be used as a source of
symmetry information in preference to the above space-group names.
They are only intended as comments.
;
_olex2_refinement_description
;
1. Fixed Uiso
 At 1.2 times of:
  All C(H) groups
2. Rigid body (RIGU) restrains
 C1, C2
 with sigma for 1-2 distances of 0.0001 and sigma for 1-3 distances of 0.0001
 C00P, C00O
 with sigma for 1-2 distances of 0.0001 and sigma for 1-3 distances of 0.0001
 C00L, I001, C00P, C1, C00M, C00O, C00J, C2, C00D, S003, C00B, C00N, C00A,
 H00D, C00F, H00L, C007, C00H, C00E, C008, H00A, H00F, S002, N004, C00K, H008,
 C005, C006, C009, C00C, C00I, H009, H00C, C00G, H00G
 with sigma for 1-2 distances of 0.0001 and sigma for 1-3 distances of 0.0001
3. Others
 Fixed Sof: C00O(0.55) C00P(0.55) C1(0.45) C2(0.45)
4.a Aromatic/amide H refined with riding coordinates:
 C008(H008), C00A(H00A), C00B(H00B), C00C(H00C), C00D(H00D), C00E(H00E),
 C00F(H00F), C00G(H00G), C00H(H00H), C00I(H00I), C00K(H00K), C00L(H00L),
 C00N(H00N)
;
_olex2_submission_special_instructions 'No special instructions were received'
_oxdiff_exptl_absorpt_empirical_details
;
Empirical correction (ABSPACK) includes:
- Absorption correction using spherical harmonics
- Frame scaling
;
_oxdiff_exptl_absorpt_empirical_full_max 1.596
_oxdiff_exptl_absorpt_empirical_full_min 0.693

loop_
_space_group_symop_operation_xyz
'x, y, z'
'-x+1/2, y, -z'
'x+1/2, y+1/2, z+1/2'
'-x+1, y+1/2, -z+1/2'
'-x, -y, -z'
'x-1/2, -y, z'
'-x+1/2, -y+1/2, -z+1/2'
'x, -y+1/2, z+1/2'

loop_
_atom_site_label
_atom_site_type_symbol
_atom_site_fract_x
_atom_site_fract_y
_atom_site_fract_z
_atom_site_U_iso_or_equiv
_atom_site_adp_type
_atom_site_occupancy
_atom_site_site_symmetry_order
_atom_site_calc_flag
_atom_site_refinement_flags_posn
_atom_site_refinement_flags_adp
_atom_site_refinement_flags_occupancy
_atom_site_disorder_assembly
_atom_site_disorder_group
I001 I 0.40264(2) 0.53376(7) 0.45807(2) 0.03029(15) Uani 1 1 d . . . . .
S002 S 0.50188(7) 0.4370(2) 0.32178(4) 0.0227(3) Uani 1 1 d . . . . .
S003 S 0.47368(7) 0.0029(2) 0.36558(4) 0.0248(3) Uani 1 1 d . . . . .
N004 N 0.5673(2) 0.0628(8) 0.30710(13) 0.0228(7) Uani 1 1 d . . . . .
C005 C 0.5633(3) 0.4283(9) 0.28323(15) 0.0210(7) Uani 1 1 d . . . . .
C006 C 0.5927(3) 0.2134(9) 0.27993(15) 0.0226(8) Uani 1 1 d . . . . .
C007 C 0.5202(3) 0.1560(9) 0.33015(15) 0.0228(7) Uani 1 1 d . . . . .
C008 C 0.2008(3) 0.2494(10) 0.34738(16) 0.0271(9) Uani 1 1 d . . . . .
H008 H 0.153887 0.244272 0.334525 0.033 Uiso 1 1 calc R U . . .
C009 C 0.5835(3) 0.5981(10) 0.25772(15) 0.0229(8) Uani 1 1 d . . . . .
C00A C 0.2455(3) 0.4337(10) 0.34387(17) 0.0290(9) Uani 1 1 d . . . . .
H00A H 0.228733 0.553911 0.328653 0.035 Uiso 1 1 calc R U . . .
C00B C 0.5894(3) 0.4226(11) 0.42119(17) 0.0334(9) Uani 1 1 d . . . . .
H00B H 0.572209 0.545513 0.406794 0.040 Uiso 1 1 calc R U . . .
C00C C 0.6444(3) 0.1686(10) 0.25087(16) 0.0272(9) Uani 1 1 d . . . . .
H00C H 0.665649 0.027273 0.248606 0.033 Uiso 1 1 calc R U . . .
C00D C 0.3143(3) 0.4430(10) 0.36239(17) 0.0300(9) Uani 1 1 d . . . . .
H00D H 0.344557 0.568544 0.359549 0.036 Uiso 1 1 calc R U . . .
C00E C 0.6390(3) 0.0642(11) 0.46539(17) 0.0331(10) Uani 1 1 d . . . . .
H00E H 0.655896 -0.056247 0.480539 0.040 Uiso 1 1 calc R U . . .
C00F C 0.2250(3) 0.0727(10) 0.36975(17) 0.0303(10) Uani 1 1 d . . . . .
H00F H 0.194664 -0.053007 0.372370 0.036 Uiso 1 1 calc R U . . .
C00G C 0.6639(3) 0.3375(9) 0.22536(17) 0.0271(9) Uani 1 1 d . . . . .
H00G H 0.697662 0.308296 0.205313 0.033 Uiso 1 1 calc R U . . .
C00H C 0.6619(3) 0.4167(12) 0.43565(17) 0.0341(10) Uani 1 1 d . . . . .
H00H H 0.694690 0.533778 0.430365 0.041 Uiso 1 1 calc R U . . .
C00I C 0.6341(3) 0.5494(9) 0.22907(16) 0.0247(8) Uani 1 1 d . . . . .
H00I H 0.648815 0.660989 0.211723 0.030 Uiso 1 1 calc R U . . .
C00J C 0.5423(3) 0.2479(11) 0.42792(18) 0.0332(6) Uani 1 1 d . . . . .
C00K C 0.6863(3) 0.2405(11) 0.45772(18) 0.0350(10) Uani 1 1 d . . . . .
H00K H 0.735639 0.238901 0.467771 0.042 Uiso 1 1 calc R U . . .
C00L C 0.2942(4) 0.0825(12) 0.3882(2) 0.0435(13) Uani 1 1 d . . . . .
H00L H 0.311279 -0.038560 0.403139 0.052 Uiso 1 1 calc R U . . .
C00M C 0.3389(3) 0.2689(10) 0.38511(17) 0.0296(6) Uani 1 1 d . . . . .
C00N C 0.5677(4) 0.0694(12) 0.4505(2) 0.0410(11) Uani 1 1 d . . . . .
H00N H 0.535148 -0.048691 0.455522 0.049 Uiso 1 1 calc R U . . .
C00O C 0.4710(6) 0.2079(19) 0.4028(3) 0.0293(5) Uani 0.55 1 d . . P A 1
C00P C 0.4067(6) 0.3158(18) 0.4101(3) 0.0263(7) Uani 0.55 1 d . . P A 1
C1 C 0.4595(7) 0.303(2) 0.4227(4) 0.0308(7) Uani 0.45 1 d . . P A 2
C2 C 0.4253(7) 0.202(2) 0.3934(4) 0.0284(5) Uani 0.45 1 d . . P A 2
H009 H 0.565(3) 0.740(11) 0.2629(18) 0.030(16) Uiso 1 1 d . . . . .

loop_
_atom_site_aniso_label
_atom_site_aniso_U_11
_atom_site_aniso_U_22
_atom_site_aniso_U_33
_atom_site_aniso_U_23
_atom_site_aniso_U_13
_atom_site_aniso_U_12
I001 0.02169(19) 0.0424(2) 0.0266(2) -0.01590(16) -0.00239(13) 0.00788(15)
S002 0.0231(6) 0.0202(5) 0.0248(6) -0.0044(4) 0.0027(5) 0.0030(4)
S003 0.0267(6) 0.0232(5) 0.0247(5) -0.0045(4) 0.0049(4) -0.0019(4)
N004 0.0181(13) 0.0245(8) 0.0257(11) -0.0050(7) -0.0037(10) 0.0003(7)
C005 0.0169(13) 0.0236(8) 0.0222(11) -0.0067(7) -0.0060(11) -0.0006(7)
C006 0.0188(14) 0.0238(8) 0.0251(11) -0.0059(7) -0.0036(11) 0.0000(8)
C007 0.0178(13) 0.0246(9) 0.0257(10) -0.0051(7) -0.0039(10) 0.0002(6)
C008 0.0257(10) 0.0264(13) 0.029(2) -0.0009(13) 0.0014(12) -0.0006(9)
C009 0.0206(16) 0.0239(9) 0.0240(13) -0.0060(8) -0.0037(11) 0.0000(8)
C00A 0.0283(10) 0.0281(13) 0.0306(19) 0.0006(13) -0.0005(12) -0.0028(9)
C00B 0.0277(8) 0.0398(12) 0.033(2) -0.0030(13) 0.0000(10) -0.0026(8)
C00C 0.0267(16) 0.0239(10) 0.0313(13) -0.0047(9) 0.0034(13) 0.0013(10)
C00D 0.0283(9) 0.0313(11) 0.0303(18) 0.0034(12) -0.0005(10) -0.0045(8)
C00E 0.0259(9) 0.0447(16) 0.029(2) -0.0026(15) 0.0014(11) -0.0013(9)
C00F 0.0258(10) 0.0291(13) 0.036(2) 0.0033(13) -0.0002(12) -0.0016(9)
C00G 0.0268(18) 0.0240(10) 0.0306(14) -0.0049(9) 0.0028(13) 0.0008(10)
C00H 0.0273(9) 0.0455(16) 0.030(2) -0.0022(15) 0.0010(11) -0.0030(9)
C00I 0.0237(17) 0.0237(10) 0.0266(14) -0.0058(9) -0.0008(12) -0.0001(10)
C00J 0.0270(7) 0.0391(11) 0.0334(11) -0.0024(9) 0.0005(6) -0.0014(6)
C00K 0.0272(10) 0.0467(16) 0.031(2) -0.0011(15) 0.0000(12) -0.0032(9)
C00L 0.0323(10) 0.0378(11) 0.060(3) 0.0177(15) -0.0127(14) -0.0092(10)
C00M 0.0268(7) 0.0323(10) 0.0297(12) 0.0040(9) 0.0015(6) -0.0036(6)
C00N 0.0288(9) 0.0449(13) 0.049(2) 0.0067(15) -0.0061(11) -0.0045(8)
C00O 0.0261(7) 0.0322(9) 0.0298(7) -0.0045(10) 0.0028(6) 0.0000(6)
C00P 0.0255(7) 0.0287(11) 0.0249(10) 0.0009(10) 0.0044(6) -0.0012(7)
C1 0.0273(7) 0.0355(11) 0.0295(10) -0.0052(10) 0.0013(6) -0.0013(7)
C2 0.0275(7) 0.0304(10) 0.0274(8) -0.0020(9) 0.0015(5) -0.0017(7)

loop_
_atom_type_symbol
_atom_type_description
_atom_type_scat_dispersion_real
_atom_type_scat_dispersion_imag
_atom_type_scat_source
C C 0.0181 0.0091 'International Tables Vol C Tables 4.2.6.8 and 6.1.1.4'
H H 0.0000 0.0000 'International Tables Vol C Tables 4.2.6.8 and 6.1.1.4'
I I -0.3257 6.8362 'International Tables Vol C Tables 4.2.6.8 and 6.1.1.4'
N N 0.0311 0.0180 'International Tables Vol C Tables 4.2.6.8 and 6.1.1.4'
S S 0.3331 0.5567 'International Tables Vol C Tables 4.2.6.8 and 6.1.1.4'

loop_
_geom_angle_atom_site_label_1
_geom_angle_atom_site_label_2
_geom_angle_atom_site_label_3
_geom_angle
_geom_angle_site_symmetry_1
_geom_angle_site_symmetry_3
_geom_angle_publ_flag
C005 S002 C007 88.6(3) . . ?
C007 S003 C00O 98.4(4) . . ?
C007 S003 C2 104.9(5) . . ?
C007 N004 C006 110.4(5) . . ?
C006 C005 S002 109.4(4) . . ?
C009 C005 S002 128.8(4) . . ?
C009 C005 C006 121.7(5) . . ?
N004 C006 C005 115.2(5) . . ?
N004 C006 C00C 125.4(5) . . ?
C00C C006 C005 119.3(5) . . ?
S003 C007 S002 122.5(3) . . ?
N004 C007 S002 116.4(4) . . ?
N004 C007 S003 121.0(4) . . ?
C00A C008 H008 120.0 . . ?
C00F C008 H008 120.0 . . ?
C00F C008 C00A 120.0(5) . . ?
C005 C009 H009 117(4) . . ?
C00I C009 C005 117.8(5) . . ?
C00I C009 H009 125(4) . . ?
C008 C00A H00A 119.7 . . ?
C00D C00A C008 120.6(6) . . ?
C00D C00A H00A 119.7 . . ?
C00H C00B H00B 120.1 . . ?
C00J C00B H00B 120.1 . . ?
C00J C00B C00H 119.8(6) . . ?
C006 C00C H00C 120.6 . . ?
C00G C00C C006 118.7(5) . . ?
C00G C00C H00C 120.6 . . ?
C00A C00D H00D 119.9 . . ?
C00A C00D C00M 120.1(6) . . ?
C00M C00D H00D 119.9 . . ?
C00K C00E H00E 120.6 . . ?
C00N C00E H00E 120.6 . . ?
C00N C00E C00K 118.7(6) . . ?
C008 C00F H00F 120.4 . . ?
C008 C00F C00L 119.2(6) . . ?
C00L C00F H00F 120.4 . . ?
C00C C00G H00G 119.5 . . ?
C00C C00G C00I 121.1(5) . . ?
C00I C00G H00G 119.5 . . ?
C00B C00H H00H 119.9 . . ?
C00K C00H C00B 120.2(6) . . ?
C00K C00H H00H 119.9 . . ?
C009 C00I C00G 121.3(5) . . ?
C009 C00I H00I 119.4 . . ?
C00G C00I H00I 119.4 . . ?
C00B C00J C00N 119.6(6) . . ?
C00B C00J C00O 122.1(7) . . ?
C00B C00J C1 114.2(7) . . ?
C00N C00J C00O 116.2(7) . . ?
C00N C00J C1 122.5(7) . . ?
C00E C00K H00K 119.6 . . ?
C00H C00K C00E 120.8(6) . . ?
C00H C00K H00K 119.6 . . ?
C00F C00L H00L 119.6 . . ?
C00F C00L C00M 120.9(6) . . ?
C00M C00L H00L 119.6 . . ?
C00D C00M C00L 119.2(5) . . ?
C00D C00M C00P 115.0(6) . . ?
C00D C00M C2 125.8(7) . . ?
C00L C00M C00P 124.9(6) . . ?
C00L C00M C2 109.5(7) . . ?
C00E C00N C00J 120.9(6) . . ?
C00E C00N H00N 119.5 . . ?
C00J C00N H00N 119.5 . . ?
C00J C00O S003 118.2(7) . . ?
C00P C00O S003 120.5(9) . . ?
C00P C00O C00J 121.2(9) . . ?
C00M C00P I001 121.5(6) . . ?
C00O C00P I001 119.5(8) . . ?
C00O C00P C00M 119.0(9) . . ?
C00J C1 I001 123.6(8) . . ?
C2 C1 I001 121.3(10) . . ?
C2 C1 C00J 115.0(12) . . ?
C00M C2 S003 123.6(8) . . ?
C1 C2 S003 120.1(11) . . ?
C1 C2 C00M 116.4(11) . . ?

loop_
_geom_bond_atom_site_label_1
_geom_bond_atom_site_label_2
_geom_bond_distance
_geom_bond_site_symmetry_2
_geom_bond_publ_flag
I001 C00P 2.105(10) . ?
I001 C1 2.122(14) . ?
S002 C005 1.735(5) . ?
S002 C007 1.755(6) . ?
S003 C007 1.750(6) . ?
S003 C00O 1.777(11) . ?
S003 C2 1.773(13) . ?
N004 C006 1.385(7) . ?
N004 C007 1.297(7) . ?
C005 C006 1.409(8) . ?
C005 C009 1.400(8) . ?
C006 C00C 1.399(7) . ?
C008 H008 0.9400 . ?
C008 C00A 1.380(8) . ?
C008 C00F 1.379(8) . ?
C009 C00I 1.381(7) . ?
C009 H009 0.94(7) . ?
C00A H00A 0.9400 . ?
C00A C00D 1.372(8) . ?
C00B H00B 0.9400 . ?
C00B C00H 1.379(8) . ?
C00B C00J 1.375(9) . ?
C00C H00C 0.9400 . ?
C00C C00G 1.393(8) . ?
C00D H00D 0.9400 . ?
C00D C00M 1.376(8) . ?
C00E H00E 0.9400 . ?
C00E C00K 1.391(9) . ?
C00E C00N 1.365(8) . ?
C00F H00F 0.9400 . ?
C00F C00L 1.379(8) . ?
C00G H00G 0.9400 . ?
C00G C00I 1.396(8) . ?
C00H H00H 0.9400 . ?
C00H C00K 1.372(9) . ?
C00I H00I 0.9400 . ?
C00J C00N 1.398(9) . ?
C00J C00O 1.542(12) . ?
C00J C1 1.526(14) . ?
C00K H00K 0.9400 . ?
C00L H00L 0.9400 . ?
C00L C00M 1.389(9) . ?
C00M C00P 1.496(12) . ?
C00M C2 1.618(14) . ?
C00N H00N 0.9400 . ?
C00O C00P 1.353(15) . ?
C1 C2 1.312(19) . ?

loop_
_geom_torsion_atom_site_label_1
_geom_torsion_atom_site_label_2
_geom_torsion_atom_site_label_3
_geom_torsion_atom_site_label_4
_geom_torsion
_geom_torsion_site_symmetry_1
_geom_torsion_site_symmetry_2
_geom_torsion_site_symmetry_3
_geom_torsion_site_symmetry_4
_geom_torsion_publ_flag
I001 C1 C2 S003 -177.8(7) . . . . ?
I001 C1 C2 C00M 2.0(16) . . . . ?
S002 C005 C006 N004 -0.2(5) . . . . ?
S002 C005 C006 C00C -179.3(4) . . . . ?
S002 C005 C009 C00I 180.0(4) . . . . ?
S003 C00O C00P I001 173.8(5) . . . . ?
S003 C00O C00P C00M -3.3(14) . . . . ?
N004 C006 C00C C00G 179.4(5) . . . . ?
C005 S002 C007 S003 -175.9(3) . . . . ?
C005 S002 C007 N004 0.4(4) . . . . ?
C005 C006 C00C C00G -1.6(8) . . . . ?
C005 C009 C00I C00G 0.5(8) . . . . ?
C006 N004 C007 S002 -0.6(6) . . . . ?
C006 N004 C007 S003 175.8(4) . . . . ?
C006 C005 C009 C00I -0.5(7) . . . . ?
C006 C00C C00G C00I 1.6(8) . . . . ?
C007 S002 C005 C006 -0.1(4) . . . . ?
C007 S002 C005 C009 179.4(5) . . . . ?
C007 S003 C00O C00J -79.0(7) . . . . ?
C007 S003 C00O C00P 104.9(9) . . . . ?
C007 S003 C2 C00M 95.1(9) . . . . ?
C007 S003 C2 C1 -85.2(12) . . . . ?
C007 N004 C006 C005 0.5(6) . . . . ?
C007 N004 C006 C00C 179.5(5) . . . . ?
C008 C00A C00D C00M -0.8(9) . . . . ?
C008 C00F C00L C00M 1.1(10) . . . . ?
C009 C005 C006 N004 -179.8(5) . . . . ?
C009 C005 C006 C00C 1.1(8) . . . . ?
C00A C008 C00F C00L -0.4(9) . . . . ?
C00A C00D C00M C00L 1.5(9) . . . . ?
C00A C00D C00M C00P -168.0(6) . . . . ?
C00A C00D C00M C2 152.3(8) . . . . ?
C00B C00H C00K C00E 0.9(9) . . . . ?
C00B C00J C00N C00E -1.2(10) . . . . ?
C00B C00J C00O S003 100.8(8) . . . . ?
C00B C00J C00O C00P -83.1(12) . . . . ?
C00B C00J C1 I001 -63.9(11) . . . . ?
C00B C00J C1 C2 114.0(12) . . . . ?
C00C C00G C00I C009 -1.0(8) . . . . ?
C00D C00M C00P I001 68.9(8) . . . . ?
C00D C00M C00P C00O -114.1(10) . . . . ?
C00D C00M C2 S003 -94.2(11) . . . . ?
C00D C00M C2 C1 86.1(13) . . . . ?
C00F C008 C00A C00D 0.2(9) . . . . ?
C00F C00L C00M C00D -1.7(11) . . . . ?
C00F C00L C00M C00P 166.7(7) . . . . ?
C00F C00L C00M C2 -156.8(8) . . . . ?
C00H C00B C00J C00N 2.2(9) . . . . ?
C00H C00B C00J C00O -160.4(7) . . . . ?
C00H C00B C00J C1 160.9(7) . . . . ?
C00J C00B C00H C00K -2.1(9) . . . . ?
C00J C00O C00P I001 -2.3(14) . . . . ?
C00J C00O C00P C00M -179.3(8) . . . . ?
C00J C1 C2 S003 4.3(17) . . . . ?
C00J C1 C2 C00M -175.9(9) . . . . ?
C00K C00E C00N C00J 0.1(10) . . . . ?
C00L C00M C00P I001 -100.0(9) . . . . ?
C00L C00M C00P C00O 77.0(12) . . . . ?
C00L C00M C2 S003 58.9(11) . . . . ?
C00L C00M C2 C1 -120.8(12) . . . . ?
C00N C00E C00K C00H 0.1(9) . . . . ?
C00N C00J C00O S003 -62.3(9) . . . . ?
C00N C00J C00O C00P 113.8(10) . . . . ?
C00N C00J C1 I001 94.2(11) . . . . ?
C00N C00J C1 C2 -88.0(13) . . . . ?
C00O S003 C007 S002 -39.3(5) . . . . ?
C00O S003 C007 N004 144.6(5) . . . . ?
C00O C00J C00N C00E 162.3(7) . . . . ?
C1 C00J C00N C00E -158.1(8) . . . . ?
C2 S003 C007 S002 -11.0(6) . . . . ?
C2 S003 C007 N004 172.9(6) . . . . ?
